data_7242723
loop_
_publ_author_name
'Ahmadi, Soroush'
'Mondal, Pradip Kumar'
'Mirmehrabi, Mahmoud'
'Rohani, Sohrab'

_publ_section_title
;
 Desolvation of dasatinib methanolate: an improved anhydrous polymorph
;
_journal_issue 24
_journal_name_full CrystEngComm
_journal_page_first 4272
_journal_page_last 4283
_journal_paper_doi 10.1039/D1CE00337B
_journal_volume 23
_journal_year 2021
_chemical_formula_sum 'C25 H38 Cl N7 O5 S'
_chemical_formula_weight 584.13
_space_group_crystal_system monoclinic
_space_group_IT_number 14
_space_group_name_Hall '-P 2yn'
_space_group_name_H-M_alt 'P 1 21/n 1'
_atom_sites_solution_hydrogens geom
_audit_creation_method SHELXL-2018/3
_audit_update_record
;
2021-01-11 deposited with the CCDC.	2021-04-27 downloaded from the CCDC.
;
_cell_angle_alpha 90
_cell_angle_beta 109.922(12)
_cell_angle_gamma 90
_cell_formula_units_Z 4
_cell_length_a 17.673(4)
_cell_length_b 8.2835(16)
_cell_length_c 21.405(3)
_cell_measurement_reflns_used 9991
_cell_measurement_temperature 110(2)
_cell_measurement_theta_max 26.36
_cell_measurement_theta_min 2.45
_cell_volume 2946.0(10)
_computing_cell_refinement 'Bruker SAINT'
_computing_data_collection 'Bruker APEX2'
_computing_data_reduction 'Bruker SAINT'
_computing_molecular_graphics 'Bruker SHELXTL'
_computing_publication_material 'Bruker SHELXTL'
_computing_structure_refinement 'SHELXL-2018/3 (Sheldrick, 2018)'
_computing_structure_solution 'SHELXS-97 (Sheldrick 2008)'
_diffrn_ambient_temperature 110(2)
_diffrn_measured_fraction_theta_full 0.999
_diffrn_measured_fraction_theta_max 0.998
_diffrn_measurement_device_type 'Bruker APEX-II CCD'
_diffrn_measurement_method '\f and \w scans'
_diffrn_radiation_type MoK\a
_diffrn_radiation_wavelength 0.71073
_diffrn_reflns_av_R_equivalents 0.0664
_diffrn_reflns_av_unetI/netI 0.0376
_diffrn_reflns_Laue_measured_fraction_full 0.999
_diffrn_reflns_Laue_measured_fraction_max 0.998
_diffrn_reflns_limit_h_max 22
_diffrn_reflns_limit_h_min -22
_diffrn_reflns_limit_k_max 10
_diffrn_reflns_limit_k_min -10
_diffrn_reflns_limit_l_max 26
_diffrn_reflns_limit_l_min -26
_diffrn_reflns_number 54112
_diffrn_reflns_point_group_measured_fraction_full 0.999
_diffrn_reflns_point_group_measured_fraction_max 0.998
_diffrn_reflns_theta_full 25.242
_diffrn_reflns_theta_max 26.426
_diffrn_reflns_theta_min 2.024
_exptl_absorpt_coefficient_mu 0.247
_exptl_crystal_colour colourless
_exptl_crystal_density_diffrn 1.317
_exptl_crystal_description plate
_exptl_crystal_F_000 1240
_exptl_crystal_size_max 0.410
_exptl_crystal_size_mid 0.360
_exptl_crystal_size_min 0.060
_refine_diff_density_max 0.855
_refine_diff_density_min -0.430
_refine_diff_density_rms 0.062
_refine_ls_extinction_method none
_refine_ls_goodness_of_fit_ref 1.041
_refine_ls_hydrogen_treatment constr
_refine_ls_matrix_type full
_refine_ls_number_parameters 374
_refine_ls_number_reflns 6060
_refine_ls_number_restraints 0
_refine_ls_restrained_S_all 1.041
_refine_ls_R_factor_all 0.0749
_refine_ls_R_factor_gt 0.0492
_refine_ls_shift/su_max 0.000
_refine_ls_shift/su_mean 0.000
_refine_ls_structure_factor_coef Fsqd
_refine_ls_weighting_details 'w=1/[\s^2^(Fo^2^)+(0.0664P)^2^+2.3801P] where P=(Fo^2^+2Fc^2^)/3'
_refine_ls_weighting_scheme calc
_refine_ls_wR_factor_gt 0.1223
_refine_ls_wR_factor_ref 0.1392
_reflns_Friedel_coverage 0.000
_reflns_number_gt 4513
_reflns_number_total 6060
_reflns_threshold_expression 'I > 2\s(I)'
_cod_data_source_file d1ce00337b1.cif
_cod_data_source_block shelx
_cod_depositor_comments 'Adding full bibliography for 7242723.cif.'
_cod_original_cell_volume 2946.1(10)
_cod_original_sg_symbol_H-M 'P 21/n'
_cod_database_code 7242723
_shelx_shelxl_version_number 2018/3
_shelx_space_group_comment
;
The symmetry employed for this shelxl refinement is uniquely defined
by the following loop, which should always be used as a source of
symmetry information in preference to the above space-group names.
They are only intended as comments.
;
_shelx_estimated_absorpt_t_min 0.905
_shelx_estimated_absorpt_t_max 0.985

loop_
_space_group_symop_operation_xyz
'x, y, z'
'-x+1/2, y+1/2, -z+1/2'
'-x, -y, -z'
'x-1/2, -y-1/2, z-1/2'

loop_
_atom_site_label
_atom_site_type_symbol
_atom_site_fract_x
_atom_site_fract_y
_atom_site_fract_z
_atom_site_U_iso_or_equiv
_atom_site_adp_type
_atom_site_occupancy
_atom_site_site_symmetry_order
_atom_site_calc_flag
_atom_site_refinement_flags_posn
_atom_site_refinement_flags_adp
_atom_site_refinement_flags_occupancy
_atom_site_disorder_assembly
_atom_site_disorder_group
S1 S -0.05101(3) 0.29285(7) 0.32815(3) 0.02175(15) Uani 1 1 d . . . . .
Cl1A Cl -0.39983(19) 0.2671(4) 0.28090(15) 0.0563(7) Uani 0.667(4) 1 d . . P A 1
C22A C -0.2962(8) 0.5335(18) 0.1038(7) 0.047(4) Uani 0.667(4) 1 d . . P A 1
H22A H -0.249043 0.546047 0.144199 0.070 Uiso 0.667(4) 1 calc R U P A 1
H22B H -0.280303 0.478204 0.069740 0.070 Uiso 0.667(4) 1 calc R U P A 1
H22C H -0.318039 0.640184 0.087450 0.070 Uiso 0.667(4) 1 calc R U P A 1
Cl1B Cl -0.2826(4) 0.5248(7) 0.1063(2) 0.0290(10) Uani 0.333(4) 1 d . . P A 2
C22B C -0.4062(15) 0.256(3) 0.2720(12) 0.047(4) Uani 0.333(4) 1 d . . P A 2
H22D H -0.363350 0.175308 0.286888 0.070 Uiso 0.333(4) 1 calc R U P A 2
H22E H -0.457113 0.208778 0.271661 0.070 Uiso 0.333(4) 1 calc R U P A 2
H22F H -0.392738 0.348727 0.302397 0.070 Uiso 0.333(4) 1 calc R U P A 2
O1 O 0.66513(12) 0.2941(3) 0.64600(10) 0.0477(5) Uani 1 1 d . . . . .
H1 H 0.644200 0.309629 0.604901 0.072 Uiso 1 1 calc R U . . .
O2 O -0.20467(9) 0.22841(19) 0.21305(7) 0.0232(3) Uani 1 1 d . . . . .
O4 O 0.51063(11) 0.5582(2) 0.58945(9) 0.0430(5) Uani 1 1 d . . . . .
H4 H 0.514117 0.459185 0.598519 0.064 Uiso 1 1 calc R U . . .
O5 O 0.38834(12) 0.7058(3) 0.49097(10) 0.0519(6) Uani 1 1 d . . . . .
H5C H 0.424109 0.654254 0.520310 0.078 Uiso 1 1 calc R U . . .
N1 N 0.49423(11) 0.2259(2) 0.62130(9) 0.0246(4) Uani 1 1 d . . . . .
N2 N 0.33269(11) 0.2196(2) 0.52932(9) 0.0244(4) Uani 1 1 d . . . . .
N3 N 0.24391(11) 0.1332(2) 0.42816(9) 0.0242(4) Uani 1 1 d . . . . .
N4 N 0.10434(11) 0.2019(2) 0.39071(9) 0.0240(4) Uani 1 1 d . . . . .
N5 N 0.05327(10) 0.3729(2) 0.45232(9) 0.0234(4) Uani 1 1 d . . . . .
H5 H 0.061602 0.426212 0.489623 0.028 Uiso 1 1 calc R U . . .
N6 N -0.07949(11) 0.4568(2) 0.42094(9) 0.0243(4) Uani 1 1 d . . . . .
N7 N -0.27923(11) 0.4252(2) 0.23802(9) 0.0261(4) Uani 1 1 d . . . . .
H7 H -0.278714 0.508331 0.263750 0.031 Uiso 1 1 calc R U . . .
C3 C 0.42518(13) 0.2461(3) 0.64371(11) 0.0258(5) Uani 1 1 d . . . . .
H3A H 0.440425 0.317843 0.683043 0.031 Uiso 1 1 calc R U . . .
H3B H 0.410038 0.139910 0.657135 0.031 Uiso 1 1 calc R U . . .
C4 C 0.35335(13) 0.3177(3) 0.58930(11) 0.0252(5) Uani 1 1 d . . . . .
H4B H 0.306674 0.323280 0.604841 0.030 Uiso 1 1 calc R U . . .
H4A H 0.366314 0.428876 0.579261 0.030 Uiso 1 1 calc R U . . .
C5 C 0.40096(13) 0.1864(3) 0.50732(11) 0.0285(5) Uani 1 1 d . . . . .
H5B H 0.417977 0.287483 0.491286 0.034 Uiso 1 1 calc R U . . .
H5A H 0.384436 0.108717 0.469943 0.034 Uiso 1 1 calc R U . . .
C6 C 0.47104(13) 0.1171(3) 0.56378(11) 0.0290(5) Uani 1 1 d . . . . .
H6A H 0.455668 0.010823 0.576901 0.035 Uiso 1 1 calc R U . . .
H6B H 0.517513 0.100797 0.548609 0.035 Uiso 1 1 calc R U . . .
C7 C 0.25646(13) 0.2215(3) 0.48395(10) 0.0217(5) Uani 1 1 d . . . . .
C8 C 0.19331(13) 0.3062(3) 0.49420(10) 0.0230(5) Uani 1 1 d . . . . .
H8 H 0.201383 0.370650 0.532637 0.028 Uiso 1 1 calc R U . . .
C9 C 0.16922(13) 0.1273(3) 0.38497(11) 0.0243(5) Uani 1 1 d . . . . .
C10 C 0.15577(14) 0.0296(3) 0.32338(12) 0.0331(6) Uani 1 1 d . . . . .
H10A H 0.182088 0.082438 0.295278 0.050 Uiso 1 1 calc R U . . .
H10C H 0.097886 0.020864 0.298970 0.050 Uiso 1 1 calc R U . . .
H10B H 0.178517 -0.078555 0.335510 0.050 Uiso 1 1 calc R U . . .
C11 C 0.11852(13) 0.2912(3) 0.44556(10) 0.0218(5) Uani 1 1 d . . . . .
C12 C -0.02248(13) 0.3785(3) 0.40679(10) 0.0209(5) Uani 1 1 d . . . . .
C13 C -0.14899(13) 0.4553(3) 0.36716(10) 0.0244(5) Uani 1 1 d . . . . .
H13 H -0.196594 0.507276 0.367878 0.029 Uiso 1 1 calc R U . . .
C14 C -0.14609(13) 0.3751(3) 0.31262(10) 0.0212(5) Uani 1 1 d . . . . .
C15 C -0.21145(13) 0.3377(3) 0.25041(10) 0.0214(5) Uani 1 1 d . . . . .
C16 C -0.35172(13) 0.3887(3) 0.18499(11) 0.0243(5) Uani 1 1 d . . . . .
C17 C -0.41490(14) 0.3148(3) 0.19912(12) 0.0322(6) Uani 1 1 d . . . . .
C18 C -0.48725(15) 0.2839(3) 0.14859(15) 0.0411(7) Uani 1 1 d . . . . .
H18 H -0.530496 0.234203 0.158180 0.049 Uiso 1 1 calc R U . . .
C19 C -0.49547(15) 0.3263(3) 0.08409(14) 0.0416(7) Uani 1 1 d . . . . .
H19 H -0.544633 0.304727 0.049202 0.050 Uiso 1 1 calc R U . . .
C20 C -0.43364(15) 0.3991(3) 0.06989(12) 0.0337(6) Uani 1 1 d . . . . .
H20 H -0.440471 0.427099 0.025252 0.040 Uiso 1 1 calc R U . . .
C21 C -0.36112(14) 0.4327(3) 0.11980(11) 0.0267(5) Uani 1 1 d . . . . .
C23 C 0.1655(2) 0.5299(4) 0.33484(17) 0.0567(8) Uani 1 1 d . . . . .
H23A H 0.109918 0.490479 0.320431 0.085 Uiso 1 1 calc R U . B 1
H23B H 0.176886 0.591549 0.376117 0.085 Uiso 1 1 calc R U . B 1
H23C H 0.202472 0.438016 0.342509 0.085 Uiso 1 1 calc R U . B 1
C24 C 0.56717(18) 0.6448(4) 0.64211(14) 0.0438(7) Uani 1 1 d . . . . .
H24A H 0.562924 0.760321 0.631620 0.066 Uiso 1 1 calc R U . . .
H24B H 0.621678 0.607241 0.647713 0.066 Uiso 1 1 calc R U . . .
H24C H 0.555933 0.626592 0.683339 0.066 Uiso 1 1 calc R U . . .
C25 C 0.32652(18) 0.7495(4) 0.51548(15) 0.0447(7) Uani 1 1 d . . . . .
H25A H 0.295974 0.840275 0.489552 0.067 Uiso 1 1 calc R U . . .
H25B H 0.350194 0.781300 0.562230 0.067 Uiso 1 1 calc R U . . .
H25C H 0.290443 0.657367 0.511682 0.067 Uiso 1 1 calc R U . . .
O3 O 0.17550(15) 0.6264(3) 0.28709(11) 0.0651(7) Uani 1 1 d . . . . .
H3 H 0.222982 0.661105 0.299641 0.098 Uiso 1 1 calc R U . . .
C1 C 0.63968(14) 0.1453(3) 0.66237(13) 0.0362(6) Uani 1 1 d . . . . .
H1A H 0.682027 0.100906 0.701910 0.043 Uiso 1 1 calc R U . . .
H1B H 0.632102 0.069021 0.625122 0.043 Uiso 1 1 calc R U . . .
C2 C 0.56211(13) 0.1586(3) 0.67673(12) 0.0306(5) Uani 1 1 d . . . . .
H2A H 0.546893 0.049882 0.687646 0.037 Uiso 1 1 calc R U . . .
H2B H 0.571346 0.227733 0.716358 0.037 Uiso 1 1 calc R U . . .

loop_
_atom_site_aniso_label
_atom_site_aniso_U_11
_atom_site_aniso_U_22
_atom_site_aniso_U_33
_atom_site_aniso_U_23
_atom_site_aniso_U_13
_atom_site_aniso_U_12
S1 0.0151(3) 0.0306(3) 0.0143(3) -0.0030(2) -0.0018(2) 0.0023(2)
Cl1A 0.0464(11) 0.0822(13) 0.0442(10) 0.0145(9) 0.0206(8) -0.0049(8)
C22A 0.043(6) 0.045(5) 0.053(6) 0.014(3) 0.017(4) 0.033(4)
Cl1B 0.0292(19) 0.038(2) 0.0191(15) 0.0020(13) 0.0076(12) -0.0005(18)
C22B 0.043(6) 0.045(5) 0.053(6) 0.014(3) 0.017(4) 0.033(4)
O1 0.0310(10) 0.0625(13) 0.0444(11) 0.0003(10) 0.0060(9) -0.0034(10)
O2 0.0194(8) 0.0286(8) 0.0166(7) -0.0023(6) -0.0004(6) 0.0005(7)
O4 0.0349(10) 0.0417(11) 0.0402(11) 0.0083(9) -0.0029(8) -0.0001(9)
O5 0.0396(12) 0.0732(15) 0.0411(11) 0.0204(11) 0.0115(9) 0.0217(11)
N1 0.0142(9) 0.0367(11) 0.0180(9) -0.0021(8) -0.0005(7) 0.0035(8)
N2 0.0144(9) 0.0385(11) 0.0159(9) -0.0029(8) -0.0005(7) 0.0034(8)
N3 0.0193(9) 0.0311(10) 0.0177(9) -0.0018(8) 0.0005(8) 0.0045(8)
N4 0.0187(9) 0.0316(10) 0.0167(9) -0.0024(8) -0.0002(7) 0.0035(8)
N5 0.0154(9) 0.0362(11) 0.0133(8) -0.0046(8) -0.0022(7) 0.0049(8)
N6 0.0159(9) 0.0355(11) 0.0157(9) -0.0021(8) -0.0019(7) 0.0042(8)
N7 0.0179(9) 0.0332(11) 0.0195(9) -0.0057(8) -0.0039(8) 0.0054(8)
C3 0.0169(11) 0.0387(13) 0.0179(11) -0.0015(10) 0.0011(9) 0.0039(10)
C4 0.0160(10) 0.0385(13) 0.0177(10) -0.0031(10) 0.0015(9) 0.0046(10)
C5 0.0182(11) 0.0452(14) 0.0197(11) -0.0053(10) 0.0032(9) 0.0049(10)
C6 0.0169(11) 0.0403(14) 0.0247(12) -0.0061(10) 0.0004(9) 0.0055(10)
C7 0.0177(11) 0.0276(11) 0.0155(10) 0.0035(9) 0.0002(8) 0.0027(9)
C8 0.0188(11) 0.0326(12) 0.0134(10) -0.0018(9) 0.0000(8) 0.0043(10)
C9 0.0201(11) 0.0294(12) 0.0196(11) -0.0002(9) 0.0020(9) 0.0047(10)
C10 0.0231(12) 0.0439(15) 0.0248(12) -0.0094(11) -0.0015(10) 0.0064(11)
C11 0.0177(11) 0.0270(11) 0.0172(10) 0.0017(9) 0.0014(9) 0.0040(9)
C12 0.0181(11) 0.0263(11) 0.0148(10) 0.0008(9) 0.0009(8) 0.0023(9)
C13 0.0160(11) 0.0335(12) 0.0179(11) -0.0024(9) -0.0017(9) 0.0033(9)
C14 0.0165(10) 0.0245(11) 0.0186(10) 0.0004(9) 0.0006(9) 0.0015(9)
C15 0.0181(11) 0.0272(11) 0.0155(10) 0.0027(9) 0.0013(8) -0.0025(9)
C16 0.0161(11) 0.0292(12) 0.0196(11) -0.0020(9) -0.0041(9) 0.0069(9)
C17 0.0232(12) 0.0413(14) 0.0284(13) 0.0013(11) 0.0041(10) 0.0066(11)
C18 0.0201(13) 0.0439(16) 0.0532(17) -0.0037(13) 0.0046(12) -0.0005(11)
C19 0.0216(13) 0.0465(16) 0.0390(15) -0.0094(13) -0.0128(11) 0.0061(12)
C20 0.0295(13) 0.0399(14) 0.0196(11) -0.0026(10) -0.0073(10) 0.0123(12)
C21 0.0216(12) 0.0295(12) 0.0233(11) -0.0028(10) 0.0001(9) 0.0066(10)
C23 0.0453(18) 0.064(2) 0.057(2) 0.0107(17) 0.0125(16) -0.0055(16)
C24 0.0463(17) 0.0455(16) 0.0362(15) 0.0024(13) 0.0097(13) 0.0018(14)
C25 0.0392(16) 0.0447(16) 0.0477(17) 0.0113(13) 0.0114(13) 0.0065(13)
O3 0.0712(16) 0.0605(15) 0.0515(13) 0.0021(12) 0.0051(12) -0.0247(13)
C1 0.0195(12) 0.0501(16) 0.0306(13) 0.0005(12) -0.0022(10) 0.0062(12)
C2 0.0190(12) 0.0421(14) 0.0240(12) 0.0010(10) -0.0013(10) 0.0060(10)

loop_
_atom_type_symbol
_atom_type_description
_atom_type_scat_dispersion_real
_atom_type_scat_dispersion_imag
_atom_type_scat_source
C C 0.0033 0.0016 'International Tables Vol C Tables 4.2.6.8 and 6.1.1.4'
H H 0.0000 0.0000 'International Tables Vol C Tables 4.2.6.8 and 6.1.1.4'
Cl Cl 0.1484 0.1585 'International Tables Vol C Tables 4.2.6.8 and 6.1.1.4'
N N 0.0061 0.0033 'International Tables Vol C Tables 4.2.6.8 and 6.1.1.4'
O O 0.0106 0.0060 'International Tables Vol C Tables 4.2.6.8 and 6.1.1.4'
S S 0.1246 0.1234 'International Tables Vol C Tables 4.2.6.8 and 6.1.1.4'

loop_
_geom_angle_atom_site_label_1
_geom_angle_atom_site_label_2
_geom_angle_atom_site_label_3
_geom_angle
_geom_angle_site_symmetry_1
_geom_angle_site_symmetry_3
_geom_angle_publ_flag
C12 S1 C14 88.14(10) . . ?
C21 C22A H22A 109.5 . . ?
C21 C22A H22B 109.5 . . ?
H22A C22A H22B 109.5 . . ?
C21 C22A H22C 109.5 . . ?
H22A C22A H22C 109.5 . . ?
H22B C22A H22C 109.5 . . ?
C17 C22B H22D 109.5 . . ?
C17 C22B H22E 109.5 . . ?
H22D C22B H22E 109.5 . . ?
C17 C22B H22F 109.5 . . ?
H22D C22B H22F 109.5 . . ?
H22E C22B H22F 109.5 . . ?
C1 O1 H1 109.5 . . ?
C24 O4 H4 109.5 . . ?
C25 O5 H5C 109.5 . . ?
C3 N1 C6 108.62(17) . . ?
C3 N1 C2 108.59(18) . . ?
C6 N1 C2 111.09(18) . . ?
C7 N2 C4 120.68(18) . . ?
C7 N2 C5 119.67(18) . . ?
C4 N2 C5 113.70(17) . . ?
C9 N3 C7 117.34(19) . . ?
C11 N4 C9 115.09(18) . . ?
C12 N5 C11 126.29(18) . . ?
C12 N5 H5 116.9 . . ?
C11 N5 H5 116.9 . . ?
C12 N6 C13 109.85(18) . . ?
C15 N7 C16 122.73(19) . . ?
C15 N7 H7 118.6 . . ?
C16 N7 H7 118.6 . . ?
N1 C3 C4 111.40(19) . . ?
N1 C3 H3A 109.3 . . ?
C4 C3 H3A 109.3 . . ?
N1 C3 H3B 109.3 . . ?
C4 C3 H3B 109.3 . . ?
H3A C3 H3B 108.0 . . ?
N2 C4 C3 110.51(19) . . ?
N2 C4 H4B 109.5 . . ?
C3 C4 H4B 109.5 . . ?
N2 C4 H4A 109.5 . . ?
C3 C4 H4A 109.5 . . ?
H4B C4 H4A 108.1 . . ?
N2 C5 C6 110.71(19) . . ?
N2 C5 H5B 109.5 . . ?
C6 C5 H5B 109.5 . . ?
N2 C5 H5A 109.5 . . ?
C6 C5 H5A 109.5 . . ?
H5B C5 H5A 108.1 . . ?
N1 C6 C5 110.79(19) . . ?
N1 C6 H6A 109.5 . . ?
C5 C6 H6A 109.5 . . ?
N1 C6 H6B 109.5 . . ?
C5 C6 H6B 109.5 . . ?
H6A C6 H6B 108.1 . . ?
N3 C7 N2 116.53(19) . . ?
N3 C7 C8 120.70(19) . . ?
N2 C7 C8 122.8(2) . . ?
C11 C8 C7 116.5(2) . . ?
C11 C8 H8 121.7 . . ?
C7 C8 H8 121.7 . . ?
N3 C9 N4 126.5(2) . . ?
N3 C9 C10 117.1(2) . . ?
N4 C9 C10 116.42(19) . . ?
C9 C10 H10A 109.5 . . ?
C9 C10 H10C 109.5 . . ?
H10A C10 H10C 109.5 . . ?
C9 C10 H10B 109.5 . . ?
H10A C10 H10B 109.5 . . ?
H10C C10 H10B 109.5 . . ?
N4 C11 C8 123.8(2) . . ?
N4 C11 N5 116.61(18) . . ?
C8 C11 N5 119.60(19) . . ?
N6 C12 N5 119.64(19) . . ?
N6 C12 S1 115.60(15) . . ?
N5 C12 S1 124.73(16) . . ?
C14 C13 N6 116.2(2) . . ?
C14 C13 H13 121.9 . . ?
N6 C13 H13 121.9 . . ?
C13 C14 C15 129.3(2) . . ?
C13 C14 S1 110.15(16) . . ?
C15 C14 S1 120.11(16) . . ?
O2 C15 N7 122.73(19) . . ?
O2 C15 C14 121.3(2) . . ?
N7 C15 C14 115.92(19) . . ?
C17 C16 C21 120.0(2) . . ?
C17 C16 N7 119.3(2) . . ?
C21 C16 N7 120.6(2) . . ?
C18 C17 C16 120.4(2) . . ?
C18 C17 C22B 117.6(11) . . ?
C16 C17 C22B 122.0(11) . . ?
C18 C17 Cl1A 122.1(2) . . ?
C16 C17 Cl1A 117.6(2) . . ?
C19 C18 C17 119.1(3) . . ?
C19 C18 H18 120.5 . . ?
C17 C18 H18 120.5 . . ?
C20 C19 C18 120.9(2) . . ?
C20 C19 H19 119.6 . . ?
C18 C19 H19 119.6 . . ?
C19 C20 C21 121.0(2) . . ?
C19 C20 H20 119.5 . . ?
C21 C20 H20 119.5 . . ?
C20 C21 C16 118.8(2) . . ?
C20 C21 C22A 119.8(6) . . ?
C16 C21 C22A 121.1(5) . . ?
C20 C21 Cl1B 123.7(3) . . ?
C16 C21 Cl1B 117.6(2) . . ?
O3 C23 H23A 109.5 . . ?
O3 C23 H23B 109.5 . . ?
H23A C23 H23B 109.5 . . ?
O3 C23 H23C 109.5 . . ?
H23A C23 H23C 109.5 . . ?
H23B C23 H23C 109.5 . . ?
O4 C24 H24A 109.5 . . ?
O4 C24 H24B 109.5 . . ?
H24A C24 H24B 109.5 . . ?
O4 C24 H24C 109.5 . . ?
H24A C24 H24C 109.5 . . ?
H24B C24 H24C 109.5 . . ?
O5 C25 H25A 109.5 . . ?
O5 C25 H25B 109.5 . . ?
H25A C25 H25B 109.5 . . ?
O5 C25 H25C 109.5 . . ?
H25A C25 H25C 109.5 . . ?
H25B C25 H25C 109.5 . . ?
C23 O3 H3 109.5 . . ?
O1 C1 C2 112.3(2) . . ?
O1 C1 H1A 109.1 . . ?
C2 C1 H1A 109.1 . . ?
O1 C1 H1B 109.1 . . ?
C2 C1 H1B 109.1 . . ?
H1A C1 H1B 107.9 . . ?
N1 C2 C1 114.2(2) . . ?
N1 C2 H2A 108.7 . . ?
C1 C2 H2A 108.7 . . ?
N1 C2 H2B 108.7 . . ?
C1 C2 H2B 108.7 . . ?
H2A C2 H2B 107.6 . . ?

loop_
_geom_bond_atom_site_label_1
_geom_bond_atom_site_label_2
_geom_bond_distance
_geom_bond_site_symmetry_2
_geom_bond_publ_flag
S1 C12 1.736(2) . ?
S1 C14 1.737(2) . ?
Cl1A C17 1.724(4) . ?
C22A C21 1.549(13) . ?
C22A H22A 0.9800 . ?
C22A H22B 0.9800 . ?
C22A H22C 0.9800 . ?
Cl1B C21 1.691(6) . ?
C22B C17 1.59(2) . ?
C22B H22D 0.9800 . ?
C22B H22E 0.9800 . ?
C22B H22F 0.9800 . ?
O1 C1 1.397(3) . ?
O1 H1 0.8400 . ?
O2 C15 1.240(3) . ?
O4 C24 1.420(3) . ?
O4 H4 0.8400 . ?
O5 C25 1.411(3) . ?
O5 H5C 0.8400 . ?
N1 C3 1.465(3) . ?
N1 C6 1.467(3) . ?
N1 C2 1.479(3) . ?
N2 C7 1.366(3) . ?
N2 C4 1.457(3) . ?
N2 C5 1.463(3) . ?
N3 C9 1.330(3) . ?
N3 C7 1.353(3) . ?
N4 C11 1.337(3) . ?
N4 C9 1.345(3) . ?
N5 C12 1.362(3) . ?
N5 C11 1.386(3) . ?
N5 H5 0.8800 . ?
N6 C12 1.317(3) . ?
N6 C13 1.368(3) . ?
N7 C15 1.347(3) . ?
N7 C16 1.425(3) . ?
N7 H7 0.8800 . ?
C3 C4 1.521(3) . ?
C3 H3A 0.9900 . ?
C3 H3B 0.9900 . ?
C4 H4B 0.9900 . ?
C4 H4A 0.9900 . ?
C5 C6 1.518(3) . ?
C5 H5B 0.9900 . ?
C5 H5A 0.9900 . ?
C6 H6A 0.9900 . ?
C6 H6B 0.9900 . ?
C7 C8 1.397(3) . ?
C8 C11 1.382(3) . ?
C8 H8 0.9500 . ?
C9 C10 1.495(3) . ?
C10 H10A 0.9800 . ?
C10 H10C 0.9800 . ?
C10 H10B 0.9800 . ?
C13 C14 1.359(3) . ?
C13 H13 0.9500 . ?
C14 C15 1.468(3) . ?
C16 C17 1.394(4) . ?
C16 C21 1.396(3) . ?
C17 C18 1.389(4) . ?
C18 C19 1.384(4) . ?
C18 H18 0.9500 . ?
C19 C20 1.370(4) . ?
C19 H19 0.9500 . ?
C20 C21 1.388(3) . ?
C20 H20 0.9500 . ?
C23 O3 1.356(4) . ?
C23 H23A 0.9800 . ?
C23 H23B 0.9800 . ?
C23 H23C 0.9800 . ?
C24 H24A 0.9800 . ?
C24 H24B 0.9800 . ?
C24 H24C 0.9800 . ?
C25 H25A 0.9800 . ?
C25 H25B 0.9800 . ?
C25 H25C 0.9800 . ?
O3 H3 0.8400 . ?
C1 C2 1.508(3) . ?
C1 H1A 0.9900 . ?
C1 H1B 0.9900 . ?
C2 H2A 0.9900 . ?
C2 H2B 0.9900 . ?

loop_
_geom_torsion_atom_site_label_1
_geom_torsion_atom_site_label_2
_geom_torsion_atom_site_label_3
_geom_torsion_atom_site_label_4
_geom_torsion
_geom_torsion_site_symmetry_1
_geom_torsion_site_symmetry_2
_geom_torsion_site_symmetry_3
_geom_torsion_site_symmetry_4
_geom_torsion_publ_flag
C6 N1 C3 C4 -60.0(3) . . . . ?
C2 N1 C3 C4 179.1(2) . . . . ?
C7 N2 C4 C3 155.7(2) . . . . ?
C5 N2 C4 C3 -51.6(3) . . . . ?
N1 C3 C4 N2 55.5(3) . . . . ?
C7 N2 C5 C6 -154.7(2) . . . . ?
C4 N2 C5 C6 52.2(3) . . . . ?
C3 N1 C6 C5 60.2(3) . . . . ?
C2 N1 C6 C5 179.5(2) . . . . ?
N2 C5 C6 N1 -56.2(3) . . . . ?
C9 N3 C7 N2 176.7(2) . . . . ?
C9 N3 C7 C8 -1.8(3) . . . . ?
C4 N2 C7 N3 176.6(2) . . . . ?
C5 N2 C7 N3 25.5(3) . . . . ?
C4 N2 C7 C8 -4.9(3) . . . . ?
C5 N2 C7 C8 -156.0(2) . . . . ?
N3 C7 C8 C11 1.4(3) . . . . ?
N2 C7 C8 C11 -177.0(2) . . . . ?
C7 N3 C9 N4 0.7(4) . . . . ?
C7 N3 C9 C10 179.9(2) . . . . ?
C11 N4 C9 N3 0.7(3) . . . . ?
C11 N4 C9 C10 -178.6(2) . . . . ?
C9 N4 C11 C8 -1.0(3) . . . . ?
C9 N4 C11 N5 178.6(2) . . . . ?
C7 C8 C11 N4 0.0(3) . . . . ?
C7 C8 C11 N5 -179.5(2) . . . . ?
C12 N5 C11 N4 -4.2(3) . . . . ?
C12 N5 C11 C8 175.4(2) . . . . ?
C13 N6 C12 N5 176.4(2) . . . . ?
C13 N6 C12 S1 -2.0(3) . . . . ?
C11 N5 C12 N6 177.7(2) . . . . ?
C11 N5 C12 S1 -4.1(3) . . . . ?
C14 S1 C12 N6 1.96(18) . . . . ?
C14 S1 C12 N5 -176.3(2) . . . . ?
C12 N6 C13 C14 0.9(3) . . . . ?
N6 C13 C14 C15 173.1(2) . . . . ?
N6 C13 C14 S1 0.6(3) . . . . ?
C12 S1 C14 C13 -1.34(18) . . . . ?
C12 S1 C14 C15 -174.69(19) . . . . ?
C16 N7 C15 O2 7.0(3) . . . . ?
C16 N7 C15 C14 -170.9(2) . . . . ?
C13 C14 C15 O2 -160.1(2) . . . . ?
S1 C14 C15 O2 11.9(3) . . . . ?
C13 C14 C15 N7 17.8(4) . . . . ?
S1 C14 C15 N7 -170.27(16) . . . . ?
C15 N7 C16 C17 104.3(3) . . . . ?
C15 N7 C16 C21 -78.6(3) . . . . ?
C21 C16 C17 C18 0.3(4) . . . . ?
N7 C16 C17 C18 177.5(2) . . . . ?
C21 C16 C17 C22B 177.6(9) . . . . ?
N7 C16 C17 C22B -5.2(10) . . . . ?
C21 C16 C17 Cl1A -178.8(2) . . . . ?
N7 C16 C17 Cl1A -1.7(3) . . . . ?
C16 C17 C18 C19 0.4(4) . . . . ?
C22B C17 C18 C19 -177.0(9) . . . . ?
Cl1A C17 C18 C19 179.5(2) . . . . ?
C17 C18 C19 C20 -0.5(4) . . . . ?
C18 C19 C20 C21 -0.2(4) . . . . ?
C19 C20 C21 C16 0.9(4) . . . . ?
C19 C20 C21 C22A -172.5(7) . . . . ?
C19 C20 C21 Cl1B -179.0(3) . . . . ?
C17 C16 C21 C20 -1.0(3) . . . . ?
N7 C16 C21 C20 -178.1(2) . . . . ?
C17 C16 C21 C22A 172.4(7) . . . . ?
N7 C16 C21 C22A -4.8(7) . . . . ?
C17 C16 C21 Cl1B 179.0(3) . . . . ?
N7 C16 C21 Cl1B 1.8(4) . . . . ?
C3 N1 C2 C1 -174.9(2) . . . . ?
C6 N1 C2 C1 65.7(3) . . . . ?
O1 C1 C2 N1 58.0(3) . . . . ?
